data_4071030
loop_
_publ_author_name
'Aharonovich, Sinai'
'Kapon, Moshe'
'Botoshanski, Mark'
'Eisen, Moris S.'

_publ_section_title
;
 N,N&#x2032;-Bis-Silylated Lithium Aryl Amidinates: Synthesis,
 Characterization, and the Gradual Transition of Coordination Mode from \s
 Toward \p Originated by Crystal Packing Interactions
;
_journal_issue 8
_journal_name_full Organometallics
_journal_page_first 1869
_journal_paper_doi 10.1021/om701216p
_journal_volume 27
_journal_year 2008
_chemical_formula_sum 'C23 H47 Li N4 Si2'
_chemical_formula_weight 442.77
_chemical_name_common Moris-74(Sinay)
_chemical_name_systematic
; 
 ? 
;
_space_group_IT_number 2
_symmetry_cell_setting triclinic
_symmetry_space_group_name_Hall '-P 1'
_symmetry_space_group_name_H-M 'P -1'
_atom_sites_solution_hydrogens geom
_atom_sites_solution_primary direct
_atom_sites_solution_secondary difmap
_audit_creation_method SHELXL-97
_cell_angle_alpha 103.46(3)
_cell_angle_beta 108.24(3)
_cell_angle_gamma 95.06(2)
_cell_formula_units_Z 2
_cell_length_a 10.189(2)
_cell_length_b 11.171(2)
_cell_length_c 14.437(3)
_cell_measurement_reflns_used 16244
_cell_measurement_temperature 230(2)
_cell_measurement_theta_max 25.36
_cell_measurement_theta_min 1.54
_cell_volume 1494.6(6)
_computing_cell_refinement 'DENZO SMN (Otwinowski & Minor 1997)'
_computing_data_collection 'Collect (Nonius, 2001)'
_computing_data_reduction 'DENZO SMN (Otwinowski & Minor 1997)'
_computing_molecular_graphics 'TEXSAN  (MSC, 1999)'
_computing_structure_refinement 'SHELXL-97 (Sheldrick, 1997)'
_computing_structure_solution 'SHELXS-97 (Sheldrick, 1997)'
_diffrn_ambient_temperature 230(2)
_diffrn_measured_fraction_theta_full 0.969
_diffrn_measured_fraction_theta_max 0.969
_diffrn_measurement_device_type 'Nonius KappaCCD'
_diffrn_measurement_method 'phi- and omega scans'
_diffrn_radiation_monochromator graphite
_diffrn_radiation_source 'fine-focus sealed tube'
_diffrn_radiation_type MoK\a
_diffrn_radiation_wavelength 0.71073
_diffrn_reflns_av_R_equivalents 0.0626
_diffrn_reflns_av_sigmaI/netI 0.0993
_diffrn_reflns_limit_h_max 12
_diffrn_reflns_limit_h_min -12
_diffrn_reflns_limit_k_max 13
_diffrn_reflns_limit_k_min -13
_diffrn_reflns_limit_l_max 17
_diffrn_reflns_limit_l_min -16
_diffrn_reflns_number 16244
_diffrn_reflns_theta_full 25.36
_diffrn_reflns_theta_max 25.36
_diffrn_reflns_theta_min 1.54
_diffrn_standards_number none
_exptl_absorpt_coefficient_mu 0.133
_exptl_absorpt_correction_type none
_exptl_crystal_colour colorless
_exptl_crystal_density_diffrn 0.984
_exptl_crystal_density_method 'not measured'
_exptl_crystal_description cube
_exptl_crystal_F_000 488
_exptl_crystal_size_max 0.30
_exptl_crystal_size_mid 0.30
_exptl_crystal_size_min 0.21
_refine_diff_density_max 0.264
_refine_diff_density_min -0.261
_refine_diff_density_rms 0.038
_refine_ls_extinction_method none
_refine_ls_goodness_of_fit_ref 0.957
_refine_ls_hydrogen_treatment constr
_refine_ls_matrix_type full
_refine_ls_number_parameters 307
_refine_ls_number_reflns 5324
_refine_ls_number_restraints 2
_refine_ls_restrained_S_all 0.957
_refine_ls_R_factor_all 0.0851
_refine_ls_R_factor_gt 0.0539
_refine_ls_shift/su_max 0.014
_refine_ls_shift/su_mean 0.001
_refine_ls_structure_factor_coef Fsqd
_refine_ls_weighting_details 'calc w=1/[\s^2^(Fo^2^)+(0.0996P)^2^+0.0000P] where P=(Fo^2^+2Fc^2^)/3'
_refine_ls_weighting_scheme calc
_refine_ls_wR_factor_gt 0.1489
_refine_ls_wR_factor_ref 0.1613
_reflns_number_gt 3463
_reflns_number_total 5324
_reflns_threshold_expression >2sigma(I)
_cod_data_source_file om701216p-file003.cif
_cod_data_source_block complex3
_cod_depositor_comments
;
The following automatic conversions were performed:

'_symmetry_cell_setting' value 'Triclinic' changed to 'triclinic'
according to /home/saulius/struct/CIF-dictionaries/cif_core.dic
dictionary named 'cif_core.dic' version 2.4.1 from 2010-06-29.

Automatic conversion script
Id: cif_fix_values 1715 2011-07-08 13:25:40Z adriana 
;
_cod_original_cell_volume 1494.6(5)
_cod_original_sg_symbol_H-M P-1
_cod_database_code 4071030

loop_
_symmetry_equiv_pos_as_xyz
'x, y, z'
'-x, -y, -z'

loop_
_atom_site_label
_atom_site_type_symbol
_atom_site_fract_x
_atom_site_fract_y
_atom_site_fract_z
_atom_site_U_iso_or_equiv
_atom_site_adp_type
_atom_site_occupancy
_atom_site_symmetry_multiplicity
_atom_site_calc_flag
_atom_site_refinement_flags
Si1 Si -0.26053(6) 0.18992(6) 0.06561(5) 0.0550(2) Uani 1 1 d .
Si2 Si 0.22716(6) 0.50489(6) 0.33406(5) 0.0606(2) Uani 1 1 d .
N1 N -0.13321(17) 0.31965(15) 0.12541(13) 0.0456(4) Uani 1 1 d .
N2 N 0.06845(17) 0.45113(16) 0.23808(14) 0.0472(4) Uani 1 1 d .
N3 N -0.1361(2) 0.64481(19) 0.07567(17) 0.0638(6) Uani 1 1 d .
N4 N -0.2288(2) 0.5964(2) 0.23520(16) 0.0697(6) Uani 1 1 d .
C1 C -0.0139(2) 0.33999(18) 0.20317(15) 0.0419(5) Uani 1 1 d .
C2 C 0.0265(2) 0.23896(18) 0.25471(16) 0.0441(5) Uani 1 1 d .
C3 C -0.0066(3) 0.2350(2) 0.33976(18) 0.0603(6) Uani 1 1 d .
H3 H -0.0580 0.2932 0.3636 0.072 Uiso 1 1 calc R
C4 C 0.0350(3) 0.1464(2) 0.3902(2) 0.0715(7) Uani 1 1 d .
H4 H 0.0111 0.1451 0.4478 0.086 Uiso 1 1 calc R
C5 C 0.1113(3) 0.0595(2) 0.3576(2) 0.0645(7) Uani 1 1 d .
C6 C 0.1418(3) 0.0625(2) 0.27229(19) 0.0626(7) Uani 1 1 d .
H6 H 0.1924 0.0037 0.2482 0.075 Uiso 1 1 calc R
C7 C 0.0995(2) 0.1503(2) 0.22088(18) 0.0542(6) Uani 1 1 d .
H7 H 0.1209 0.1497 0.1620 0.065 Uiso 1 1 calc R
C8 C 0.1650(3) -0.0309(3) 0.4180(2) 0.0858(9) Uani 1 1 d .
H8A H 0.0878 -0.0700 0.4338 0.103 Uiso 1 1 calc R
H8B H 0.1952 -0.0972 0.3759 0.103 Uiso 1 1 calc R
C9 C -0.2028(3) 0.0473(2) 0.0051(3) 0.1004(11) Uani 1 1 d .
H9A H -0.1451 0.0142 0.0573 0.151 Uiso 1 1 calc R
H9B H -0.1488 0.0689 -0.0352 0.151 Uiso 1 1 calc R
H9C H -0.2844 -0.0153 -0.0383 0.151 Uiso 1 1 calc R
C10 C -0.3878(3) 0.2310(3) -0.0398(3) 0.1083(13) Uani 1 1 d .
H10A H -0.4208 0.3059 -0.0132 0.162 Uiso 1 1 calc R
H10B H -0.4667 0.1627 -0.0745 0.162 Uiso 1 1 calc R
H10C H -0.3428 0.2460 -0.0871 0.162 Uiso 1 1 calc R
C11 C -0.3528(5) 0.1427(4) 0.1465(3) 0.153(2) Uani 1 1 d .
H11A H -0.2871 0.1186 0.2011 0.229 Uiso 1 1 calc R
H11B H -0.4277 0.0725 0.1061 0.229 Uiso 1 1 calc R
H11C H -0.3921 0.2122 0.1749 0.229 Uiso 1 1 calc R
C12 C 0.2081(4) 0.5572(4) 0.4611(2) 0.1150(13) Uani 1 1 d .
H12A H 0.1432 0.6159 0.4591 0.172 Uiso 1 1 calc R
H12B H 0.2988 0.5975 0.5117 0.172 Uiso 1 1 calc R
H12C H 0.1723 0.4854 0.4786 0.172 Uiso 1 1 calc R
C13 C 0.3090(3) 0.6446(3) 0.3099(2) 0.0838(9) Uani 1 1 d .
H13A H 0.3240 0.6203 0.2455 0.126 Uiso 1 1 calc R
H13B H 0.3984 0.6803 0.3638 0.126 Uiso 1 1 calc R
H13C H 0.2475 0.7062 0.3079 0.126 Uiso 1 1 calc R
C14 C 0.3576(3) 0.3966(3) 0.3405(3) 0.1245(16) Uani 1 1 d .
H14A H 0.3554 0.3571 0.2725 0.187 Uiso 1 1 calc R
H14B H 0.3344 0.3330 0.3712 0.187 Uiso 1 1 calc R
H14C H 0.4509 0.4436 0.3810 0.187 Uiso 1 1 calc R
C15 C -0.2143(6) 0.5945(4) -0.0315(3) 0.159(2) Uani 1 1 d .
H15A H -0.3000 0.5403 -0.0409 0.238 Uiso 1 1 calc R
H15B H -0.1579 0.5470 -0.0641 0.238 Uiso 1 1 calc R
H15C H -0.2376 0.6625 -0.0615 0.238 Uiso 1 1 calc R
C16 C -0.0068(4) 0.7180(3) 0.0874(4) 0.1237(15) Uani 1 1 d .
H16A H 0.0521 0.7437 0.1584 0.186 Uiso 1 1 calc R
H16B H -0.0256 0.7914 0.0640 0.186 Uiso 1 1 calc R
H16C H 0.0409 0.6686 0.0479 0.186 Uiso 1 1 calc R
C17A C -0.2420(10) 0.7085(12) 0.1019(7) 0.081(3) Uani 0.50 1 d PD
H17A H -0.3357 0.6592 0.0624 0.097 Uiso 0.50 1 calc PR
H17B H -0.2379 0.7903 0.0879 0.097 Uiso 0.50 1 calc PR
C17B C -0.1831(11) 0.7389(12) 0.1483(9) 0.101(4) Uani 0.50 1 d PD
H17C H -0.0999 0.7860 0.2057 0.121 Uiso 0.50 1 calc PR
H17D H -0.2260 0.7984 0.1131 0.121 Uiso 0.50 1 calc PR
C18A C -0.2119(10) 0.7241(10) 0.2128(8) 0.094(3) Uani 0.50 1 d PD
H18A H -0.2762 0.7740 0.2353 0.113 Uiso 0.50 1 calc PR
H18B H -0.1158 0.7691 0.2509 0.113 Uiso 0.50 1 calc PR
C18B C -0.2847(11) 0.6840(13) 0.1887(10) 0.124(6) Uani 0.50 1 d PD
H18C H -0.3047 0.7501 0.2377 0.149 Uiso 0.50 1 calc PR
H18D H -0.3730 0.6446 0.1332 0.149 Uiso 0.50 1 calc PR
C19 C -0.3574(5) 0.5194(5) 0.2179(5) 0.218(3) Uani 1 1 d .
H19A H -0.3385 0.4426 0.2358 0.327 Uiso 1 1 calc R
H19B H -0.4150 0.4997 0.1468 0.327 Uiso 1 1 calc R
H19C H -0.4067 0.5631 0.2591 0.327 Uiso 1 1 calc R
C20 C -0.1519(5) 0.6340(4) 0.3427(3) 0.1400(18) Uani 1 1 d .
H20A H -0.0634 0.6868 0.3563 0.210 Uiso 1 1 calc R
H20B H -0.1340 0.5605 0.3662 0.210 Uiso 1 1 calc R
H20C H -0.2065 0.6801 0.3780 0.210 Uiso 1 1 calc R
C21 C 0.2856(3) 0.0290(2) 0.5157(2) 0.0683(7) Uani 1 1 d .
H21A H 0.3597 0.0732 0.4998 0.082 Uiso 1 1 calc R
H21B H 0.2530 0.0916 0.5591 0.082 Uiso 1 1 calc R
C22 C 0.3488(3) -0.0589(3) 0.5750(2) 0.0862(9) Uani 1 1 d .
H22A H 0.2753 -0.1028 0.5915 0.103 Uiso 1 1 calc R
H22B H 0.3818 -0.1216 0.5319 0.103 Uiso 1 1 calc R
C23 C 0.4675(4) 0.0033(4) 0.6705(3) 0.1041(11) Uani 1 1 d .
H23A H 0.5080 -0.0595 0.7012 0.156 Uiso 1 1 calc R
H23B H 0.4336 0.0585 0.7170 0.156 Uiso 1 1 calc R
H23C H 0.5384 0.0515 0.6556 0.156 Uiso 1 1 calc R
Li1 Li -0.1054(4) 0.5073(3) 0.1559(3) 0.0490(8) Uani 1 1 d .

loop_
_atom_site_aniso_label
_atom_site_aniso_U_11
_atom_site_aniso_U_22
_atom_site_aniso_U_33
_atom_site_aniso_U_23
_atom_site_aniso_U_13
_atom_site_aniso_U_12
Si1 0.0481(4) 0.0468(4) 0.0547(4) 0.0092(3) 0.0044(3) -0.0064(3)
Si2 0.0433(4) 0.0567(4) 0.0630(5) 0.0128(3) -0.0018(3) -0.0031(3)
N1 0.0422(9) 0.0404(9) 0.0433(10) 0.0094(8) 0.0027(8) 0.0026(7)
N2 0.0402(9) 0.0408(10) 0.0516(11) 0.0112(8) 0.0061(8) 0.0008(8)
N3 0.0727(13) 0.0586(12) 0.0714(15) 0.0266(11) 0.0313(11) 0.0208(11)
N4 0.0769(14) 0.0827(15) 0.0559(14) 0.0176(12) 0.0290(11) 0.0282(12)
C1 0.0427(11) 0.0433(11) 0.0413(12) 0.0117(9) 0.0160(9) 0.0096(9)
C2 0.0419(11) 0.0403(11) 0.0425(12) 0.0091(9) 0.0065(9) 0.0036(9)
C3 0.0748(16) 0.0598(15) 0.0551(15) 0.0222(12) 0.0276(12) 0.0201(13)
C4 0.0945(19) 0.0704(17) 0.0580(17) 0.0297(14) 0.0285(15) 0.0156(15)
C5 0.0780(17) 0.0453(13) 0.0590(16) 0.0186(12) 0.0062(13) 0.0076(12)
C6 0.0714(15) 0.0468(13) 0.0600(16) 0.0118(12) 0.0091(12) 0.0195(12)
C7 0.0593(13) 0.0520(13) 0.0507(14) 0.0130(11) 0.0172(11) 0.0164(11)
C8 0.111(2) 0.0554(16) 0.074(2) 0.0293(15) 0.0009(17) 0.0108(16)
C9 0.0785(19) 0.0458(15) 0.139(3) -0.0028(17) 0.0089(19) -0.0009(14)
C10 0.0727(19) 0.073(2) 0.118(3) 0.0125(19) -0.0358(18) -0.0013(15)
C11 0.146(3) 0.166(4) 0.107(3) -0.005(3) 0.054(3) -0.097(3)
C12 0.097(2) 0.155(4) 0.057(2) 0.019(2) -0.0014(17) -0.031(2)
C13 0.0649(16) 0.0663(18) 0.095(2) 0.0060(16) 0.0124(15) -0.0148(14)
C14 0.0553(16) 0.076(2) 0.182(4) 0.024(2) -0.032(2) 0.0056(15)
C15 0.203(5) 0.129(4) 0.096(3) 0.040(3) -0.020(3) 0.028(4)
C16 0.114(3) 0.091(2) 0.191(5) 0.070(3) 0.065(3) 0.007(2)
C17A 0.097(6) 0.087(8) 0.101(7) 0.056(7) 0.060(6) 0.053(5)
C17B 0.159(12) 0.060(6) 0.104(9) 0.030(6) 0.061(7) 0.051(7)
C18A 0.118(8) 0.076(5) 0.131(8) 0.029(5) 0.091(7) 0.052(6)
C18B 0.127(9) 0.198(14) 0.136(9) 0.114(10) 0.092(8) 0.125(10)
C19 0.112(3) 0.204(6) 0.302(8) -0.068(5) 0.139(5) -0.032(4)
C20 0.192(5) 0.162(4) 0.066(2) 0.015(2) 0.042(3) 0.083(4)
C21 0.0800(17) 0.0611(16) 0.0626(17) 0.0230(13) 0.0175(14) 0.0158(13)
C22 0.094(2) 0.082(2) 0.080(2) 0.0405(17) 0.0115(17) 0.0179(17)
C23 0.089(2) 0.135(3) 0.084(2) 0.046(2) 0.0105(18) 0.021(2)
Li1 0.0498(19) 0.0435(19) 0.050(2) 0.0118(16) 0.0127(16) 0.0071(16)

loop_
_atom_type_symbol
_atom_type_description
_atom_type_scat_dispersion_real
_atom_type_scat_dispersion_imag
_atom_type_scat_source
Si Si 0.0817 0.0704 'International Tables Vol C Tables 4.2.6.8 and 6.1.1.4'
C C 0.0033 0.0016 'International Tables Vol C Tables 4.2.6.8 and 6.1.1.4'
N N 0.0061 0.0033 'International Tables Vol C Tables 4.2.6.8 and 6.1.1.4'
H H 0.0000 0.0000 'International Tables Vol C Tables 4.2.6.8 and 6.1.1.4'
Li Li -0.0003 0.0001 'International Tables Vol C Tables 4.2.6.8 and 6.1.1.4'

loop_
_geom_angle_atom_site_label_1
_geom_angle_atom_site_label_2
_geom_angle_atom_site_label_3
_geom_angle
N1 Si1 C10 105.25(12)
N1 Si1 C11 114.41(14)
C10 Si1 C11 109.0(2)
N1 Si1 C9 115.70(12)
C10 Si1 C9 105.42(16)
C11 Si1 C9 106.6(2)
N2 Si2 C13 106.34(12)
N2 Si2 C14 116.06(12)
C13 Si2 C14 105.27(16)
N2 Si2 C12 112.34(13)
C13 Si2 C12 107.16(16)
C14 Si2 C12 109.0(2)
C1 N1 Si1 130.88(15)
C1 N1 Li1 84.73(16)
Si1 N1 Li1 141.34(14)
C1 N2 Si2 130.95(15)
C1 N2 Li1 83.70(15)
Si2 N2 Li1 143.07(14)
C17A N3 C16 118.4(5)
C17A N3 C15 97.0(4)
C16 N3 C15 108.4(3)
C17A N3 C17B 28.2(5)
C16 N3 C17B 98.7(5)
C15 N3 C17B 124.1(5)
C17A N3 Li1 106.3(4)
C16 N3 Li1 112.3(2)
C15 N3 Li1 113.8(2)
C17B N3 Li1 98.6(5)
C18B N4 C19 97.5(6)
C18B N4 C20 119.2(7)
C19 N4 C20 108.1(4)
C18B N4 C18A 29.5(6)
C19 N4 C18A 126.3(5)
C20 N4 C18A 99.4(5)
C18B N4 Li1 108.3(5)
C19 N4 Li1 113.2(2)
C20 N4 Li1 110.1(2)
C18A N4 Li1 98.5(4)
N2 C1 N1 119.93(18)
N2 C1 C2 119.49(18)
N1 C1 C2 120.54(18)
N2 C1 Li1 61.48(13)
N1 C1 Li1 60.29(14)
C2 C1 Li1 164.57(17)
C3 C2 C7 117.9(2)
C3 C2 C1 120.08(18)
C7 C2 C1 121.96(19)
C2 C3 C4 120.7(2)
C2 C3 H3 119.7
C4 C3 H3 119.7
C3 C4 C5 121.3(2)
C3 C4 H4 119.3
C5 C4 H4 119.3
C6 C5 C4 117.8(2)
C6 C5 C8 121.5(2)
C4 C5 C8 120.6(3)
C5 C6 C7 121.2(2)
C5 C6 H6 119.4
C7 C6 H6 119.4
C2 C7 C6 121.0(2)
C2 C7 H7 119.5
C6 C7 H7 119.5
C21 C8 C5 113.8(2)
C21 C8 H8A 108.8
C5 C8 H8A 108.8
C21 C8 H8B 108.8
C5 C8 H8B 108.8
H8A C8 H8B 107.7
Si1 C9 H9A 109.5
Si1 C9 H9B 109.5
H9A C9 H9B 109.5
Si1 C9 H9C 109.5
H9A C9 H9C 109.5
H9B C9 H9C 109.5
Si1 C10 H10A 109.5
Si1 C10 H10B 109.5
H10A C10 H10B 109.5
Si1 C10 H10C 109.5
H10A C10 H10C 109.5
H10B C10 H10C 109.5
Si1 C11 H11A 109.5
Si1 C11 H11B 109.5
H11A C11 H11B 109.5
Si1 C11 H11C 109.5
H11A C11 H11C 109.5
H11B C11 H11C 109.5
Si2 C12 H12A 109.5
Si2 C12 H12B 109.5
H12A C12 H12B 109.5
Si2 C12 H12C 109.5
H12A C12 H12C 109.5
H12B C12 H12C 109.5
Si2 C13 H13A 109.5
Si2 C13 H13B 109.5
H13A C13 H13B 109.5
Si2 C13 H13C 109.5
H13A C13 H13C 109.5
H13B C13 H13C 109.5
Si2 C14 H14A 109.5
Si2 C14 H14B 109.5
H14A C14 H14B 109.5
Si2 C14 H14C 109.5
H14A C14 H14C 109.5
H14B C14 H14C 109.5
N3 C15 H15A 109.5
N3 C15 H15B 109.5
H15A C15 H15B 109.5
N3 C15 H15C 109.5
H15A C15 H15C 109.5
H15B C15 H15C 109.5
N3 C16 H16A 109.5
N3 C16 H16B 109.5
H16A C16 H16B 109.5
N3 C16 H16C 109.5
H16A C16 H16C 109.5
H16B C16 H16C 109.5
N3 C17A C18A 106.7(7)
N3 C17A Li1 44.9(4)
C18A C17A Li1 71.6(5)
N3 C17A H17A 110.4
C18A C17A H17A 110.4
Li1 C17A H17A 97.6
N3 C17A H17B 110.4
C18A C17A H17B 110.4
Li1 C17A H17B 150.3
H17A C17A H17B 108.6
C18B C17B N3 115.2(9)
C18B C17B H17C 108.5
N3 C17B H17C 108.5
C18B C17B H17D 108.5
N3 C17B H17D 108.5
H17C C17B H17D 107.5
C17A C18A N4 111.2(8)
C17A C18A H18A 109.4
N4 C18A H18A 109.4
C17A C18A H18B 109.4
N4 C18A H18B 109.4
H18A C18A H18B 108.0
N4 C18B C17B 109.5(8)
N4 C18B H18C 109.8
C17B C18B H18C 109.8
N4 C18B H18D 109.8
C17B C18B H18D 109.8
H18C C18B H18D 108.2
N4 C19 H19A 109.5
N4 C19 H19B 109.5
H19A C19 H19B 109.5
N4 C19 H19C 109.5
H19A C19 H19C 109.5
H19B C19 H19C 109.5
N4 C20 H20A 109.5
N4 C20 H20B 109.5
H20A C20 H20B 109.5
N4 C20 H20C 109.5
H20A C20 H20C 109.5
H20B C20 H20C 109.5
C22 C21 C8 115.7(2)
C22 C21 H21A 108.4
C8 C21 H21A 108.4
C22 C21 H21B 108.4
C8 C21 H21B 108.4
H21A C21 H21B 107.4
C23 C22 C21 114.2(3)
C23 C22 H22A 108.7
C21 C22 H22A 108.7
C23 C22 H22B 108.7
C21 C22 H22B 108.7
H22A C22 H22B 107.6
C22 C23 H23A 109.5
C22 C23 H23B 109.5
H23A C23 H23B 109.5
C22 C23 H23C 109.5
H23A C23 H23C 109.5
H23B C23 H23C 109.5
N1 Li1 N2 69.08(13)
N1 Li1 N4 115.80(19)
N2 Li1 N4 117.53(19)
N1 Li1 N3 138.5(2)
N2 Li1 N3 133.64(19)
N4 Li1 N3 86.06(15)
N1 Li1 C1 34.98(9)
N2 Li1 C1 34.82(9)
N4 Li1 C1 117.65(18)
N3 Li1 C1 156.17(19)
N1 Li1 C17A 142.3(3)
N2 Li1 C17A 148.6(3)
N4 Li1 C17A 57.9(2)
N3 Li1 C17A 28.7(2)
C1 Li1 C17A 174.6(3)

loop_
_geom_bond_atom_site_label_1
_geom_bond_atom_site_label_2
_geom_bond_distance
Si1 N1 1.7069(18)
Si1 C10 1.845(3)
Si1 C11 1.848(4)
Si1 C9 1.868(3)
Si2 N2 1.7130(19)
Si2 C13 1.860(3)
Si2 C14 1.870(3)
Si2 C12 1.868(3)
N1 C1 1.330(3)
N1 Li1 2.014(4)
N2 C1 1.327(3)
N2 Li1 2.041(4)
N3 C17A 1.442(11)
N3 C16 1.428(4)
N3 C15 1.446(4)
N3 C17B 1.525(12)
N3 Li1 2.118(4)
N4 C18B 1.377(11)
N4 C19 1.420(5)
N4 C20 1.441(4)
N4 C18A 1.541(11)
N4 Li1 2.115(4)
C1 C2 1.509(3)
C1 Li1 2.309(4)
C2 C3 1.380(3)
C2 C7 1.380(3)
C3 C4 1.380(3)
C3 H3 0.9400
C4 C5 1.386(4)
C4 H4 0.9400
C5 C6 1.368(4)
C5 C8 1.513(3)
C6 C7 1.383(3)
C6 H6 0.9400
C7 H7 0.9400
C8 C21 1.509(4)
C8 H8A 0.9800
C8 H8B 0.9800
C9 H9A 0.9700
C9 H9B 0.9700
C9 H9C 0.9700
C10 H10A 0.9700
C10 H10B 0.9700
C10 H10C 0.9700
C11 H11A 0.9700
C11 H11B 0.9700
C11 H11C 0.9700
C12 H12A 0.9700
C12 H12B 0.9700
C12 H12C 0.9700
C13 H13A 0.9700
C13 H13B 0.9700
C13 H13C 0.9700
C14 H14A 0.9700
C14 H14B 0.9700
C14 H14C 0.9700
C15 H15A 0.9700
C15 H15B 0.9700
C15 H15C 0.9700
C16 H16A 0.9700
C16 H16B 0.9700
C16 H16C 0.9700
C17A C18A 1.496(8)
C17A Li1 2.878(12)
C17A H17A 0.9800
C17A H17B 0.9800
C17B C18B 1.490(9)
C17B H17C 0.9800
C17B H17D 0.9800
C18A H18A 0.9800
C18A H18B 0.9800
C18B H18C 0.9800
C18B H18D 0.9800
C19 H19A 0.9700
C19 H19B 0.9700
C19 H19C 0.9700
C20 H20A 0.9700
C20 H20B 0.9700
C20 H20C 0.9700
C21 C22 1.506(3)
C21 H21A 0.9800
C21 H21B 0.9800
C22 C23 1.486(4)
C22 H22A 0.9800
C22 H22B 0.9800
C23 H23A 0.9700
C23 H23B 0.9700
C23 H23C 0.9700

loop_
_geom_torsion_atom_site_label_1
_geom_torsion_atom_site_label_2
_geom_torsion_atom_site_label_3
_geom_torsion_atom_site_label_4
_geom_torsion
C10 Si1 N1 C1 -176.8(2)
C11 Si1 N1 C1 63.7(3)
C9 Si1 N1 C1 -60.8(2)
C10 Si1 N1 Li1 30.7(3)
C11 Si1 N1 Li1 -88.9(3)
C9 Si1 N1 Li1 146.6(3)
C13 Si2 N2 C1 159.8(2)
C14 Si2 N2 C1 43.1(3)
C12 Si2 N2 C1 -83.3(2)
C13 Si2 N2 Li1 -44.4(3)
C14 Si2 N2 Li1 -161.0(3)
C12 Si2 N2 Li1 72.6(3)
Si2 N2 C1 N1 -178.85(15)
Li1 N2 C1 N1 15.5(2)
Si2 N2 C1 C2 3.3(3)
Li1 N2 C1 C2 -162.37(19)
Si2 N2 C1 Li1 165.7(2)
Si1 N1 C1 N2 -178.85(15)
Li1 N1 C1 N2 -15.7(2)
Si1 N1 C1 C2 -1.0(3)
Li1 N1 C1 C2 162.16(19)
Si1 N1 C1 Li1 -163.2(2)
N2 C1 C2 C3 83.6(3)
N1 C1 C2 C3 -94.2(3)
Li1 C1 C2 C3 -5.7(7)
N2 C1 C2 C7 -94.8(3)
N1 C1 C2 C7 87.3(3)
Li1 C1 C2 C7 175.9(6)
C7 C2 C3 C4 1.3(4)
C1 C2 C3 C4 -177.2(2)
C2 C3 C4 C5 0.2(4)
C3 C4 C5 C6 -1.3(4)
C3 C4 C5 C8 175.6(3)
C4 C5 C6 C7 0.8(4)
C8 C5 C6 C7 -176.0(2)
C3 C2 C7 C6 -1.8(3)
C1 C2 C7 C6 176.6(2)
C5 C6 C7 C2 0.8(4)
C6 C5 C8 C21 104.4(3)
C4 C5 C8 C21 -72.3(4)
C16 N3 C17A C18A -87.5(9)
C15 N3 C17A C18A 157.2(8)
C17B N3 C17A C18A -37.5(13)
Li1 N3 C17A C18A 39.9(9)
C16 N3 C17A Li1 -127.4(4)
C15 N3 C17A Li1 117.3(3)
C17B N3 C17A Li1 -77.4(18)
C17A N3 C17B C18B 65.7(16)
C16 N3 C17B C18B -157.3(8)
C15 N3 C17B C18B 83.4(10)
Li1 N3 C17B C18B -43.0(9)
N3 C17A C18A N4 -64.4(10)
Li1 C17A C18A N4 -35.8(5)
C18B N4 C18A C17A -62.6(15)
C19 N4 C18A C17A -77.3(8)
C20 N4 C18A C17A 161.9(7)
Li1 N4 C18A C17A 49.9(7)
C19 N4 C18B C17B -151.4(9)
C20 N4 C18B C17B 93.0(10)
C18A N4 C18B C17B 40.5(10)
Li1 N4 C18B C17B -33.9(11)
N3 C17B C18B N4 55.9(13)
C5 C8 C21 C22 -176.1(3)
C8 C21 C22 C23 179.8(3)
C1 N1 Li1 N2 9.36(13)
Si1 N1 Li1 N2 168.9(2)
C1 N1 Li1 N4 -102.0(2)
Si1 N1 Li1 N4 57.5(3)
C1 N1 Li1 N3 142.4(3)
Si1 N1 Li1 N3 -58.0(4)
Si1 N1 Li1 C1 159.5(3)
C1 N1 Li1 C17A -172.1(4)
Si1 N1 Li1 C17A -12.6(5)
C1 N2 Li1 N1 -9.40(13)
Si2 N2 Li1 N1 -171.3(2)
C1 N2 Li1 N4 99.6(2)
Si2 N2 Li1 N4 -62.3(3)
C1 N2 Li1 N3 -147.4(3)
Si2 N2 Li1 N3 50.7(4)
Si2 N2 Li1 C1 -161.9(3)
C1 N2 Li1 C17A 172.3(5)
Si2 N2 Li1 C17A 10.4(6)
C18B N4 Li1 N1 -134.5(6)
C19 N4 Li1 N1 -27.5(4)
C20 N4 Li1 N1 93.5(3)
C18A N4 Li1 N1 -163.2(4)
C18B N4 Li1 N2 146.8(6)
C19 N4 Li1 N2 -106.3(4)
C20 N4 Li1 N2 14.8(3)
C18A N4 Li1 N2 118.1(4)
C18B N4 Li1 N3 8.7(6)
C19 N4 Li1 N3 115.6(4)
C20 N4 Li1 N3 -123.3(3)
C18A N4 Li1 N3 -20.0(4)
C18B N4 Li1 C1 -173.8(6)
C19 N4 Li1 C1 -66.8(4)
C20 N4 Li1 C1 54.3(3)
C18A N4 Li1 C1 157.5(4)
C18B N4 Li1 C17A 2.7(7)
C19 N4 Li1 C17A 109.7(5)
C20 N4 Li1 C17A -129.2(4)
C18A N4 Li1 C17A -26.0(5)
C17A N3 Li1 N1 115.0(5)
C16 N3 Li1 N1 -114.0(3)
C15 N3 Li1 N1 9.5(4)
C17B N3 Li1 N1 142.8(5)
C17A N3 Li1 N2 -135.5(5)
C16 N3 Li1 N2 -4.6(4)
C15 N3 Li1 N2 119.0(4)
C17B N3 Li1 N2 -107.7(5)
C17A N3 Li1 N4 -10.5(5)
C16 N3 Li1 N4 120.5(3)
C15 N3 Li1 N4 -115.9(3)
C17B N3 Li1 N4 17.4(4)
C17A N3 Li1 C1 174.9(6)
C16 N3 Li1 C1 -54.1(6)
C15 N3 Li1 C1 69.4(6)
C17B N3 Li1 C1 -157.3(6)
C16 N3 Li1 C17A 131.0(5)
C15 N3 Li1 C17A -105.5(5)
C17B N3 Li1 C17A 27.8(6)
N2 C1 Li1 N1 164.6(2)
C2 C1 Li1 N1 -97.5(6)
N1 C1 Li1 N2 -164.6(2)
C2 C1 Li1 N2 97.9(7)
N2 C1 Li1 N4 -99.2(2)
N1 C1 Li1 N4 96.2(2)
C2 C1 Li1 N4 -1.3(7)
N2 C1 Li1 N3 74.7(5)
N1 C1 Li1 N3 -89.8(5)
C2 C1 Li1 N3 172.6(5)
N2 C1 Li1 C17A -132(3)
N1 C1 Li1 C17A 63(3)
C2 C1 Li1 C17A -34(3)
N3 C17A Li1 N1 -100.8(5)
C18A C17A Li1 N1 119.6(6)
N3 C17A Li1 N2 76.6(6)
C18A C17A Li1 N2 -63.0(8)
N3 C17A Li1 N4 167.6(6)
C18A C17A Li1 N4 28.0(5)
C18A C17A Li1 N3 -139.6(9)
N3 C17A Li1 C1 -158(3)
C18A C17A Li1 C1 63(3)
